data_2201617
loop_
_publ_author_name
'Jerry P. Jasinski'
'John M. Jasinski'
'Daniel J. Crosby'

_publ_section_title
;
 2-{4-[4-(Dimethylamino)phenyl]-1,3-butadienyl}-1-ethylpyridinium
 perchlorate
;
_journal_issue 11
_journal_name_full 'Acta Crystallographica Section E'
_journal_page_first o1283
_journal_page_last o1284
_journal_paper_doi 10.1107/S1600536802019013
_journal_volume 58
_journal_year 2002
_chemical_formula_iupac 'C19 H23 N2 1+, Cl O4 1-'
_chemical_formula_moiety 'C19 H23 N2 1+, Cl O4 1-'
_chemical_formula_sum 'C19 H23 Cl N2 O4'
_chemical_formula_weight 378.84
_chemical_name_common 'LDS 698'
_chemical_name_systematic
;
2-{4-[4-(Dimethylamino)phenyl]-1,3-butadienyl}-1-ethylpyridinium
perchlorate
;
_space_group_IT_number 2
_symmetry_cell_setting triclinic
_symmetry_space_group_name_Hall '-P 1'
_symmetry_space_group_name_H-M 'P -1'
_atom_sites_solution_hydrogens geom
_atom_sites_solution_primary direct
_atom_sites_solution_secondary difmap
_audit_creation_method SHELX97
_cell_angle_alpha 90.003(18)
_cell_angle_beta 106.098(15)
_cell_angle_gamma 102.960(14)
_cell_formula_units_Z 2
_cell_length_a 7.8213(14)
_cell_length_b 11.1055(13)
_cell_length_c 11.494(2)
_cell_measurement_reflns_used 20
_cell_measurement_temperature 296(2)
_cell_measurement_theta_max 9.36
_cell_measurement_theta_min 6.09
_cell_volume 932.7(3)
_computing_cell_refinement
;
MSC/AFC Diffractometer Control Software
;
_computing_data_collection
;
MSC/AFC Diffractometer Control Software (Molecular Structure
Corporation, 1998)
;
_computing_data_reduction
;
TEXSAN (Molecular Structure Corporation, 1998)
;
_computing_molecular_graphics TEXSAN
_computing_publication_material TEXSAN
_computing_structure_refinement 'SHELXL97 (Sheldrick, 1997)'
_computing_structure_solution 'SHELXS97 (Sheldrick, 1997)'
_diffrn_ambient_temperature 296(2)
_diffrn_measured_fraction_theta_full 0.999
_diffrn_measured_fraction_theta_max 0.999
_diffrn_measurement_device_type 'Rigaku AFC-6S'
_diffrn_measurement_method 2\q/\w
_diffrn_radiation_monochromator graphite
_diffrn_radiation_source 'normal-focus sealed tube'
_diffrn_radiation_type MoK\a
_diffrn_radiation_wavelength 0.71069
_diffrn_reflns_av_R_equivalents 0.0572
_diffrn_reflns_av_sigmaI/netI 0.1047
_diffrn_reflns_limit_h_max 9
_diffrn_reflns_limit_h_min -10
_diffrn_reflns_limit_k_max 14
_diffrn_reflns_limit_k_min 0
_diffrn_reflns_limit_l_max 14
_diffrn_reflns_limit_l_min -14
_diffrn_reflns_number 4516
_diffrn_reflns_theta_full 27.50
_diffrn_reflns_theta_max 27.50
_diffrn_reflns_theta_min 2.55
_diffrn_standards_decay_% 0.49
_diffrn_standards_interval_count 150
_diffrn_standards_number 3
_exptl_absorpt_coefficient_mu 0.232
_exptl_absorpt_correction_T_max 0.9551
_exptl_absorpt_correction_T_min 0.8930
_exptl_absorpt_correction_type '\y scan'
_exptl_absorpt_process_details '(North et al., 1968)'
_exptl_crystal_colour 'dark purple'
_exptl_crystal_density_diffrn 1.349
_exptl_crystal_density_method 'not measured'
_exptl_crystal_description prism
_exptl_crystal_F_000 400
_exptl_crystal_size_max 0.50
_exptl_crystal_size_mid 0.50
_exptl_crystal_size_min 0.20
_refine_diff_density_max 0.232
_refine_diff_density_min -0.229
_refine_ls_extinction_coef 0.030(4)
_refine_ls_extinction_expression Fc^*^=kFc[1+0.001xFc^2^\l^3^/sin(2\q)]^-1/4^
_refine_ls_extinction_method SHELXL97
_refine_ls_goodness_of_fit_ref 1.000
_refine_ls_hydrogen_treatment constr
_refine_ls_matrix_type full
_refine_ls_number_parameters 277
_refine_ls_number_reflns 4297
_refine_ls_number_restraints 20
_refine_ls_restrained_S_all 0.998
_refine_ls_R_factor_all 0.1661
_refine_ls_R_factor_gt 0.0458
_refine_ls_shift/su_max 0.004
_refine_ls_shift/su_mean 0.000
_refine_ls_structure_factor_coef Fsqd
_refine_ls_weighting_details 'calc w = 1/[\s^2^(Fo^2^)+(0.0668P)^2^+0.0636P] where P = (Fo^2^+2Fc^2^)/3'
_refine_ls_weighting_scheme calc
_refine_ls_wR_factor_gt 0.1165
_refine_ls_wR_factor_ref 0.1594
_reflns_number_gt 1835
_reflns_number_total 4297
_reflns_threshold_expression I>2\s(I)
_cod_data_source_file om6113.cif
_cod_data_source_block I
_cod_original_cell_volume 932.8(3)
_cod_database_code 2201617
_cod_database_fobs_code 2201617

loop_
_symmetry_equiv_pos_as_xyz
'x, y, z'
'-x, -y, -z'

loop_
_atom_site_label
_atom_site_fract_x
_atom_site_fract_y
_atom_site_fract_z
_atom_site_U_iso_or_equiv
_atom_site_adp_type
_atom_site_calc_flag
_atom_site_refinement_flags
_atom_site_occupancy
_atom_site_disorder_assembly
_atom_site_disorder_group
_atom_site_type_symbol
Cl1 0.73521(11) 0.69972(7) 0.26333(6) 0.0548(3) Uani d D 1 . . Cl
O1 0.735(2) 0.6051(6) 0.1800(8) 0.100(5) Uani d PD 0.57(5) A 1 O
O2 0.6076(14) 0.6526(12) 0.3291(10) 0.084(4) Uani d PD 0.57(5) A 1 O
O3 0.9133(7) 0.740(2) 0.3456(8) 0.093(4) Uani d PD 0.57(5) A 1 O
O4 0.684(3) 0.8014(11) 0.1986(9) 0.083(3) Uani d PD 0.57(5) A 1 O
O1A 0.5954(14) 0.6724(19) 0.3230(11) 0.092(5) Uani d PD 0.43(5) A 2 O
O2A 0.9080(11) 0.705(2) 0.3488(9) 0.078(4) Uani d PD 0.43(5) A 2 O
O3A 0.701(3) 0.6057(7) 0.1702(8) 0.060(4) Uani d PD 0.43(5) A 2 O
O4A 0.736(4) 0.8161(7) 0.2113(11) 0.107(6) Uani d PD 0.43(5) A 2 O
N1 0.5277(3) 0.2720(2) 0.3203(2) 0.0448(6) Uani d . 1 . . N
N19 1.1781(4) -0.3155(2) 1.0413(2) 0.0574(7) Uani d . 1 . . N
C2 0.5792(4) 0.1624(2) 0.3257(2) 0.0395(7) Uani d . 1 . . C
C3 0.5465(4) 0.0963(3) 0.2151(3) 0.0485(7) Uani d . 1 . . C
H3A 0.5780 0.0204 0.2150 0.058 Uiso calc R 1 . . H
C4 0.4695(4) 0.1408(3) 0.1071(3) 0.0570(9) Uani d . 1 . . C
H4A 0.4486 0.0953 0.0346 0.068 Uiso calc R 1 . . H
C5 0.4230(4) 0.2534(3) 0.1063(3) 0.0582(9) Uani d . 1 . . C
H5A 0.3710 0.2848 0.0334 0.070 Uiso calc R 1 . . H
C6 0.4540(4) 0.3173(3) 0.2128(3) 0.0554(8) Uani d . 1 . . C
H6A 0.4244 0.3939 0.2127 0.066 Uiso calc R 1 . . H
C7 0.5522(4) 0.3495(3) 0.4330(3) 0.0580(9) Uani d . 1 . . C
H7A 0.5132 0.2965 0.4924 0.070 Uiso calc R 1 . . H
H7B 0.4748 0.4081 0.4138 0.070 Uiso calc R 1 . . H
C8 0.7467(5) 0.4189(3) 0.4869(3) 0.0739(11) Uani d . 1 . . C
H8A 0.7571 0.4643 0.5606 0.111 Uiso calc R 1 . . H
H8B 0.7834 0.4755 0.4304 0.111 Uiso calc R 1 . . H
H8C 0.8243 0.3615 0.5042 0.111 Uiso calc R 1 . . H
C9 0.6598(4) 0.1188(3) 0.4412(2) 0.0454(7) Uani d . 1 . . C
H9A 0.6658 0.1660 0.5097 0.055 Uiso calc R 1 . . H
C10 0.7268(4) 0.0184(3) 0.4606(3) 0.0433(7) Uani d . 1 . . C
H10A 0.7220 -0.0302 0.3934 0.052 Uiso calc R 1 . . H
C11 0.8051(4) -0.0194(3) 0.5775(3) 0.0444(7) Uani d . 1 . . C
H11A 0.8120 0.0300 0.6447 0.053 Uiso calc R 1 . . H
C12 0.8694(4) -0.1215(3) 0.5967(2) 0.0430(7) Uani d . 1 . . C
H12A 0.8606 -0.1690 0.5277 0.052 Uiso calc R 1 . . H
C13 0.9512(4) -0.1674(2) 0.7118(2) 0.0387(6) Uani d . 1 . . C
C14 0.9943(4) -0.2833(2) 0.7153(3) 0.0421(7) Uani d . 1 . . C
H14A 0.9714 -0.3287 0.6424 0.051 Uiso calc R 1 . . H
C15 1.0688(4) -0.3329(3) 0.8216(3) 0.0446(7) Uani d . 1 . . C
H15A 1.0954 -0.4102 0.8191 0.053 Uiso calc R 1 . . H
C16 1.1054(4) -0.2678(3) 0.9341(3) 0.0416(7) Uani d . 1 . . C
C17 1.0645(4) -0.1507(3) 0.9312(3) 0.0470(7) Uani d . 1 . . C
H17A 1.0875 -0.1048 1.0038 0.056 Uiso calc R 1 . . H
C18 0.9915(4) -0.1027(3) 0.8237(3) 0.0459(7) Uani d . 1 . . C
H18A 0.9681 -0.0243 0.8256 0.055 Uiso calc R 1 . . H
C20 1.2431(4) -0.4280(3) 1.0443(3) 0.0618(9) Uani d . 1 . . C
H20A 1.3413 -0.4161 1.0074 0.093 Uiso calc R 1 . . H
H20B 1.1449 -0.4946 1.0005 0.093 Uiso calc R 1 . . H
H20C 1.2864 -0.4478 1.1270 0.093 Uiso calc R 1 . . H
C21 1.2025(5) -0.2510(4) 1.1565(3) 0.0750(11) Uani d . 1 . . C
H21A 1.0888 -0.2333 1.1586 0.113 Uiso calc R 1 . . H
H21B 1.2937 -0.1749 1.1657 0.113 Uiso calc R 1 . . H
H21C 1.2413 -0.3021 1.2214 0.113 Uiso calc R 1 . . H

loop_
_atom_site_aniso_label
_atom_site_aniso_U_11
_atom_site_aniso_U_22
_atom_site_aniso_U_33
_atom_site_aniso_U_12
_atom_site_aniso_U_13
_atom_site_aniso_U_23
Cl1 0.0621(5) 0.0580(5) 0.0418(4) 0.0116(4) 0.0127(4) -0.0029(4)
O1 0.098(7) 0.086(7) 0.106(8) 0.025(5) 0.009(5) -0.052(6)
O2 0.090(8) 0.093(6) 0.084(7) 0.022(5) 0.048(6) 0.037(5)
O3 0.063(5) 0.120(8) 0.078(6) 0.004(3) 0.003(4) -0.038(5)
O4 0.117(7) 0.051(4) 0.088(5) 0.023(4) 0.036(4) 0.013(4)
O1A 0.057(8) 0.181(15) 0.052(7) 0.045(8) 0.024(6) 0.010(8)
O2A 0.060(6) 0.099(9) 0.058(6) 0.011(4) -0.006(5) 0.002(5)
O3A 0.073(6) 0.062(7) 0.045(6) 0.022(4) 0.013(4) -0.008(5)
O4A 0.132(11) 0.065(7) 0.105(9) 0.013(6) 0.011(7) 0.028(6)
N1 0.0428(14) 0.0454(15) 0.0472(14) 0.0103(11) 0.0143(11) 0.0081(12)
N19 0.0671(18) 0.0583(17) 0.0493(15) 0.0262(14) 0.0111(13) 0.0117(13)
C2 0.0397(16) 0.0366(16) 0.0445(16) 0.0058(13) 0.0179(13) 0.0071(13)
C3 0.0554(19) 0.0420(16) 0.0492(18) 0.0095(14) 0.0182(15) 0.0018(14)
C4 0.055(2) 0.071(2) 0.0389(16) 0.0043(17) 0.0124(15) -0.0011(16)
C5 0.054(2) 0.069(2) 0.0484(19) 0.0099(18) 0.0125(16) 0.0226(18)
C6 0.0531(19) 0.056(2) 0.058(2) 0.0178(16) 0.0129(16) 0.0191(17)
C7 0.066(2) 0.053(2) 0.060(2) 0.0255(17) 0.0170(17) -0.0041(16)
C8 0.079(3) 0.053(2) 0.082(3) 0.0128(19) 0.012(2) -0.0070(19)
C9 0.0582(19) 0.0421(17) 0.0365(15) 0.0123(14) 0.0140(13) 0.0065(13)
C10 0.0429(16) 0.0450(17) 0.0432(16) 0.0075(14) 0.0164(13) 0.0090(14)
C11 0.0452(17) 0.0436(17) 0.0441(16) 0.0073(14) 0.0147(13) 0.0059(14)
C12 0.0422(16) 0.0457(17) 0.0412(15) 0.0077(14) 0.0137(13) 0.0030(13)
C13 0.0375(15) 0.0380(16) 0.0420(15) 0.0072(13) 0.0149(13) 0.0033(13)
C14 0.0462(17) 0.0384(16) 0.0415(15) 0.0079(13) 0.0139(13) -0.0023(13)
C15 0.0481(17) 0.0327(15) 0.0563(18) 0.0116(13) 0.0186(14) 0.0027(14)
C16 0.0406(16) 0.0396(16) 0.0456(16) 0.0093(13) 0.0141(13) 0.0090(13)
C17 0.0553(19) 0.0475(18) 0.0409(16) 0.0158(15) 0.0151(14) -0.0008(14)
C18 0.0547(18) 0.0392(16) 0.0498(17) 0.0193(14) 0.0180(15) 0.0055(14)
C20 0.057(2) 0.056(2) 0.069(2) 0.0198(17) 0.0078(17) 0.0213(18)
C21 0.092(3) 0.094(3) 0.0460(19) 0.037(2) 0.0168(19) 0.0131(19)

loop_
_atom_type_symbol
_atom_type_description
_atom_type_scat_dispersion_real
_atom_type_scat_dispersion_imag
_atom_type_scat_source
C C 0.0033 0.0016 'International Tables Vol C Tables 4.2.6.8 and 6.1.1.4'
H H 0.0000 0.0000 'International Tables Vol C Tables 4.2.6.8 and 6.1.1.4'
N N 0.0061 0.0033 'International Tables Vol C Tables 4.2.6.8 and 6.1.1.4'
Cl Cl 0.1484 0.1585 'International Tables Vol C Tables 4.2.6.8 and 6.1.1.4'
O O 0.0106 0.0060 'International Tables Vol C Tables 4.2.6.8 and 6.1.1.4'

loop_
_geom_angle_atom_site_label_1
_geom_angle_atom_site_label_2
_geom_angle_atom_site_label_3
_geom_angle
O1 Cl1 O3 109.51(9)
O2A Cl1 O3A 109.51(9)
O2A Cl1 O1A 109.49(9)
O3A Cl1 O1A 109.49(9)
O1 Cl1 O2 109.50(9)
O3 Cl1 O2 109.48(9)
O2A Cl1 O4A 109.49(9)
O3A Cl1 O4A 109.44(9)
O1A Cl1 O4A 109.42(9)
O1 Cl1 O4 109.46(9)
O3 Cl1 O4 109.48(9)
O2 Cl1 O4 109.40(9)
C6 N1 C2 121.8(3)
C6 N1 C7 116.7(3)
C2 N1 C7 121.5(2)
C16 N19 C20 121.5(3)
C16 N19 C21 120.9(3)
C20 N19 C21 117.5(3)
N1 C2 C3 116.7(2)
N1 C2 C9 120.1(3)
C3 C2 C9 123.2(3)
C4 C3 C2 121.5(3)
C4 C3 H3A 119.3
C2 C3 H3A 119.3
C3 C4 C5 119.7(3)
C3 C4 H4A 120.2
C5 C4 H4A 120.2
C6 C5 C4 119.0(3)
C6 C5 H5A 120.5
C4 C5 H5A 120.5
C5 C6 N1 121.3(3)
C5 C6 H6A 119.4
N1 C6 H6A 119.4
N1 C7 C8 112.3(3)
N1 C7 H7A 109.1
C8 C7 H7A 109.1
N1 C7 H7B 109.1
C8 C7 H7B 109.1
H7A C7 H7B 107.9
C7 C8 H8A 109.5
C7 C8 H8B 109.5
H8A C8 H8B 109.5
C7 C8 H8C 109.5
H8A C8 H8C 109.5
H8B C8 H8C 109.5
C10 C9 C2 127.0(3)
C10 C9 H9A 116.5
C2 C9 H9A 116.5
C9 C10 C11 124.1(3)
C9 C10 H10A 117.9
C11 C10 H10A 117.9
C12 C11 C10 124.0(3)
C12 C11 H11A 118.0
C10 C11 H11A 118.0
C11 C12 C13 127.9(3)
C11 C12 H12A 116.0
C13 C12 H12A 116.0
C18 C13 C14 116.0(3)
C18 C13 C12 123.9(3)
C14 C13 C12 120.1(3)
C15 C14 C13 122.9(3)
C15 C14 H14A 118.6
C13 C14 H14A 118.6
C14 C15 C16 120.6(3)
C14 C15 H15A 119.7
C16 C15 H15A 119.7
N19 C16 C17 121.4(3)
N19 C16 C15 121.8(3)
C17 C16 C15 116.8(3)
C18 C17 C16 121.5(3)
C18 C17 H17A 119.3
C16 C17 H17A 119.3
C17 C18 C13 122.2(3)
C17 C18 H18A 118.9
C13 C18 H18A 118.9
N19 C20 H20A 109.5
N19 C20 H20B 109.5
H20A C20 H20B 109.5
N19 C20 H20C 109.5
H20A C20 H20C 109.5
H20B C20 H20C 109.5
N19 C21 H21A 109.5
N19 C21 H21B 109.5
H21A C21 H21B 109.5
N19 C21 H21C 109.5
H21A C21 H21C 109.5
H21B C21 H21C 109.5

loop_
_geom_bond_atom_site_label_1
_geom_bond_atom_site_label_2
_geom_bond_site_symmetry_2
_geom_bond_distance
_geom_bond_publ_flag
Cl1 O1 . 1.423(2) ?
Cl1 O2A . 1.423(2) ?
Cl1 O3 . 1.423(2) ?
Cl1 O3A . 1.423(2) ?
Cl1 O1A . 1.423(2) ?
Cl1 O2 . 1.423(2) ?
Cl1 O4A . 1.423(2) ?
Cl1 O4 . 1.424(2) ?
N1 C6 . 1.359(4) ?
N1 C2 . 1.361(3) ?
N1 C7 . 1.498(4) ?
N19 C16 . 1.367(4) ?
N19 C20 . 1.447(4) ?
N19 C21 . 1.449(4) ?
C2 C3 . 1.399(4) ?
C2 C9 . 1.438(4) ?
C3 C4 . 1.366(4) ?
C3 H3A . 0.9300 ?
C4 C5 . 1.377(4) ?
C4 H4A . 0.9300 ?
C5 C6 . 1.349(4) ?
C5 H5A . 0.9300 ?
C6 H6A . 0.9300 ?
C7 C8 . 1.498(4) ?
C7 H7A . 0.9700 ?
C7 H7B . 0.9700 ?
C8 H8A . 0.9600 ?
C8 H8B . 0.9600 ?
C8 H8C . 0.9600 ?
C9 C10 . 1.329(4) ?
C9 H9A . 0.9300 ?
C10 C11 . 1.419(4) ?
C10 H10A . 0.9300 ?
C11 C12 . 1.336(4) ?
C11 H11A . 0.9300 ?
C12 C13 . 1.448(4) ?
C12 H12A . 0.9300 ?
C13 C18 . 1.394(4) ?
C13 C14 . 1.400(4) ?
C14 C15 . 1.372(4) ?
C14 H14A . 0.9300 ?
C15 C16 . 1.407(4) ?
C15 H15A . 0.9300 ?
C16 C17 . 1.405(4) ?
C17 C18 . 1.373(4) ?
C17 H17A . 0.9300 ?
C18 H18A . 0.9300 ?
C20 H20A . 0.9600 ?
C20 H20B . 0.9600 ?
C20 H20C . 0.9600 ?
C21 H21A . 0.9600 ?
C21 H21B . 0.9600 ?
C21 H21C . 0.9600 ?

loop_
_geom_torsion_atom_site_label_1
_geom_torsion_atom_site_label_2
_geom_torsion_atom_site_label_3
_geom_torsion_atom_site_label_4
_geom_torsion
C6 N1 C2 C3 -2.2(4)
C7 N1 C2 C3 178.7(3)
C6 N1 C2 C9 178.8(3)
C7 N1 C2 C9 -0.3(4)
N1 C2 C3 C4 1.0(4)
C9 C2 C3 C4 180.0(3)
C2 C3 C4 C5 0.2(5)
C3 C4 C5 C6 -0.3(5)
C4 C5 C6 N1 -0.9(5)
C2 N1 C6 C5 2.2(4)
C7 N1 C6 C5 -178.6(3)
C6 N1 C7 C8 -102.3(3)
C2 N1 C7 C8 76.9(3)
N1 C2 C9 C10 -175.5(3)
C3 C2 C9 C10 5.5(5)
C2 C9 C10 C11 179.9(3)
C9 C10 C11 C12 178.8(3)
C10 C11 C12 C13 180.0(3)
C11 C12 C13 C18 -6.4(5)
C11 C12 C13 C14 173.4(3)
C18 C13 C14 C15 1.1(4)
C12 C13 C14 C15 -178.8(2)
C13 C14 C15 C16 0.2(4)
C20 N19 C16 C17 -171.5(3)
C21 N19 C16 C17 4.8(4)
C20 N19 C16 C15 8.1(4)
C21 N19 C16 C15 -175.6(3)
C14 C15 C16 N19 179.4(3)
C14 C15 C16 C17 -0.9(4)
N19 C16 C17 C18 180.0(3)
C15 C16 C17 C18 0.4(4)
C16 C17 C18 C13 1.0(5)
C14 C13 C18 C17 -1.7(4)
C12 C13 C18 C17 178.2(3)
